data_7106349
loop_
_publ_author_name
'Venu Srinivas'
'K. V. Sajna'
'K. C. Kumara Swamy'

_publ_section_title
;
 To stay as allene or go further? Synthesis of novel
 phosphono-heterocycles and polycyclics via propargyl alcohols
;
_journal_name_full Chem.Commun.
_journal_page_first 5629
_journal_paper_doi 10.1039/c1cc10230c
_journal_volume 47
_journal_year 2011
_chemical_formula_sum 'C27 H22 N O5 P'
_chemical_formula_weight 471.43
_chemical_name_systematic
;
?
;
_space_group_IT_number 14
_symmetry_cell_setting monoclinic
_symmetry_space_group_name_Hall '-P 2ybc'
_symmetry_space_group_name_H-M 'P 1 21/c 1'
_atom_sites_solution_hydrogens geom
_atom_sites_solution_primary direct
_atom_sites_solution_secondary difmap
_audit_creation_method SHELXL-97
_cell_angle_alpha 90.00
_cell_angle_beta 114.460(4)
_cell_angle_gamma 90.00
_cell_formula_units_Z 4
_cell_length_a 10.1245(12)
_cell_length_b 10.1712(12)
_cell_length_c 24.0509(19)
_cell_measurement_reflns_used 8632
_cell_measurement_temperature 298(2)
_cell_measurement_theta_max 26.02
_cell_measurement_theta_min 2.21
_cell_volume 2254.4(4)
_computing_cell_refinement 'Bruker SMART'
_computing_data_collection 'Bruker SMART'
_computing_data_reduction 'Bruker SAINT'
_computing_molecular_graphics 'Bruker SHELXTL'
_computing_publication_material 'Bruker SHELXTL'
_computing_structure_refinement 'SHELXL-97 (Sheldrick, 1997)'
_computing_structure_solution 'SHELXS-97 (Sheldrick, 1990)'
_diffrn_ambient_temperature 298(2)
_diffrn_measured_fraction_theta_full 0.998
_diffrn_measured_fraction_theta_max 0.998
_diffrn_measurement_device_type 'CCD area detector'
_diffrn_measurement_method 'phi and omega scans'
_diffrn_radiation_monochromator graphite
_diffrn_radiation_source 'fine-focus sealed tube'
_diffrn_radiation_type MoK\a
_diffrn_radiation_wavelength 0.71073
_diffrn_reflns_av_R_equivalents 0.0244
_diffrn_reflns_av_sigmaI/netI 0.0238
_diffrn_reflns_limit_h_max 12
_diffrn_reflns_limit_h_min -11
_diffrn_reflns_limit_k_max 11
_diffrn_reflns_limit_k_min -12
_diffrn_reflns_limit_l_max 28
_diffrn_reflns_limit_l_min -28
_diffrn_reflns_number 13113
_diffrn_reflns_theta_full 25.00
_diffrn_reflns_theta_max 25.00
_diffrn_reflns_theta_min 1.86
_diffrn_standards_decay_% none
_diffrn_standards_interval_count 'not applicable'
_diffrn_standards_interval_time 'not applicable'
_diffrn_standards_number 'not applicable'
_exptl_absorpt_coefficient_mu 0.163
_exptl_absorpt_correction_T_max 0.9651
_exptl_absorpt_correction_T_min 0.9559
_exptl_absorpt_correction_type empirical
_exptl_absorpt_process_details 'SADABS, Sheldrick(1996)'
_exptl_crystal_colour brown
_exptl_crystal_density_diffrn 1.389
_exptl_crystal_density_method 'not measured'
_exptl_crystal_description blocks
_exptl_crystal_F_000 984
_exptl_crystal_size_max 0.28
_exptl_crystal_size_mid 0.26
_exptl_crystal_size_min 0.22
_refine_diff_density_max 0.248
_refine_diff_density_min -0.286
_refine_diff_density_rms 0.042
_refine_ls_extinction_method none
_refine_ls_goodness_of_fit_ref 1.048
_refine_ls_hydrogen_treatment constr
_refine_ls_matrix_type full
_refine_ls_number_parameters 307
_refine_ls_number_reflns 3950
_refine_ls_number_restraints 0
_refine_ls_restrained_S_all 1.048
_refine_ls_R_factor_all 0.0437
_refine_ls_R_factor_gt 0.0386
_refine_ls_shift/su_max 0.001
_refine_ls_shift/su_mean 0.000
_refine_ls_structure_factor_coef Fsqd
_refine_ls_weighting_details 'calc w=1/[\s^2^(Fo^2^)+(0.0589P)^2^+0.4968P] where P=(Fo^2^+2Fc^2^)/3'
_refine_ls_weighting_scheme calc
_refine_ls_wR_factor_gt 0.1030
_refine_ls_wR_factor_ref 0.1064
_reflns_number_gt 3467
_reflns_number_total 3950
_reflns_threshold_expression >2sigma(I)
_cod_data_source_file c1cc10230c.txt
_cod_data_source_block compound-9
_cod_original_sg_symbol_H-M P2(1)/c
_cod_database_code 7106349

loop_
_symmetry_equiv_pos_as_xyz
'x, y, z'
'-x, y+1/2, -z+1/2'
'-x, -y, -z'
'x, -y-1/2, z-1/2'

loop_
_atom_site_label
_atom_site_type_symbol
_atom_site_fract_x
_atom_site_fract_y
_atom_site_fract_z
_atom_site_U_iso_or_equiv
_atom_site_adp_type
_atom_site_occupancy
_atom_site_symmetry_multiplicity
_atom_site_calc_flag
_atom_site_refinement_flags
_atom_site_disorder_assembly
_atom_site_disorder_group
P1 P 0.87334(5) 0.72298(4) 0.86234(2) 0.04132(15) Uani 1 1 d . . .
O1 O 0.77176(14) 0.83186(12) 0.84528(7) 0.0611(4) Uani 1 1 d . . .
O2 O 0.97781(13) 0.73578(12) 0.82801(5) 0.0468(3) Uani 1 1 d . . .
O3 O 0.98247(12) 0.71490(11) 0.93213(5) 0.0452(3) Uani 1 1 d . . .
O4 O 0.63660(13) 0.33081(12) 0.87632(5) 0.0500(3) Uani 1 1 d . . .
O5 O 0.68265(16) 0.46767(15) 0.95270(6) 0.0653(4) Uani 1 1 d . . .
N1 N 0.68269(15) 0.28519(13) 0.82896(6) 0.0449(3) Uani 1 1 d . . .
C1 C 1.11147(18) 0.78707(15) 0.95868(7) 0.0413(4) Uani 1 1 d . . .
C2 C 1.1216(2) 0.87561(17) 1.00381(7) 0.0479(4) Uani 1 1 d . . .
H2 H 1.0425 0.8907 1.0131 0.057 Uiso 1 1 calc R . .
C3 C 1.2502(2) 0.94112(19) 1.03482(8) 0.0584(5) Uani 1 1 d . . .
H3 H 1.2587 1.0017 1.0651 0.070 Uiso 1 1 calc R . .
C4 C 1.3657(2) 0.9161(2) 1.02066(8) 0.0631(6) Uani 1 1 d . . .
H4 H 1.4527 0.9605 1.0414 0.076 Uiso 1 1 calc R . .
C5 C 1.3549(2) 0.8261(2) 0.97606(8) 0.0568(5) Uani 1 1 d . . .
H5 H 1.4351 0.8101 0.9676 0.068 Uiso 1 1 calc R . .
C6 C 1.22589(19) 0.75848(17) 0.94337(7) 0.0445(4) Uani 1 1 d . . .
C7 C 1.21500(18) 0.65835(18) 0.89710(8) 0.0462(4) Uani 1 1 d . . .
C8 C 1.3279(2) 0.5712(2) 0.90653(9) 0.0607(5) Uani 1 1 d . . .
H8 H 1.4114 0.5757 0.9427 0.073 Uiso 1 1 calc R . .
C9 C 1.3188(2) 0.4781(2) 0.86337(11) 0.0729(6) Uani 1 1 d . . .
H9 H 1.3955 0.4203 0.8709 0.087 Uiso 1 1 calc R . .
C10 C 1.1971(3) 0.4703(2) 0.80944(11) 0.0737(6) Uani 1 1 d . . .
H10 H 1.1914 0.4077 0.7804 0.088 Uiso 1 1 calc R . .
C11 C 1.0839(2) 0.5552(2) 0.79854(9) 0.0596(5) Uani 1 1 d . . .
H11 H 1.0012 0.5506 0.7620 0.072 Uiso 1 1 calc R . .
C12 C 1.09326(18) 0.64710(17) 0.84189(7) 0.0447(4) Uani 1 1 d . . .
C13 C 0.79974(17) 0.55965(15) 0.85042(7) 0.0377(4) Uani 1 1 d . . .
C14 C 0.70148(17) 0.52228(16) 0.79546(7) 0.0397(4) Uani 1 1 d . . .
C15 C 0.6389(2) 0.61119(19) 0.74030(8) 0.0550(5) Uani 1 1 d . . .
H15A H 0.6880 0.6955 0.7503 0.066 Uiso 1 1 calc R . .
H15B H 0.5370 0.6262 0.7305 0.066 Uiso 1 1 calc R . .
C16 C 0.6531(2) 0.5555(2) 0.68477(8) 0.0648(6) Uani 1 1 d . . .
H16A H 0.7546 0.5544 0.6919 0.078 Uiso 1 1 calc R . .
H16B H 0.6017 0.6117 0.6499 0.078 Uiso 1 1 calc R . .
C17 C 0.5925(3) 0.4176(2) 0.67070(8) 0.0676(6) Uani 1 1 d . . .
H17A H 0.6114 0.3818 0.6373 0.081 Uiso 1 1 calc R . .
H17B H 0.4882 0.4202 0.6579 0.081 Uiso 1 1 calc R . .
C18 C 0.6607(2) 0.3295(2) 0.72629(8) 0.0607(5) Uani 1 1 d . . .
H18A H 0.7639 0.3215 0.7372 0.073 Uiso 1 1 calc R . .
H18B H 0.6182 0.2424 0.7166 0.073 Uiso 1 1 calc R . .
C19 C 0.63696(18) 0.38529(17) 0.78040(7) 0.0433(4) Uani 1 1 d . . .
H19 H 0.5319 0.3955 0.7666 0.052 Uiso 1 1 calc R . .
C20 C 0.83580(19) 0.25639(16) 0.85677(7) 0.0415(4) Uani 1 1 d . . .
C21 C 0.8872(2) 0.13785(18) 0.84568(8) 0.0542(5) Uani 1 1 d . . .
H21 H 0.8241 0.0757 0.8198 0.065 Uiso 1 1 calc R . .
C22 C 1.0343(2) 0.1142(2) 0.87394(10) 0.0628(5) Uani 1 1 d . . .
H22 H 1.0712 0.0356 0.8665 0.075 Uiso 1 1 calc R . .
C23 C 1.1274(2) 0.2053(2) 0.91301(10) 0.0627(5) Uani 1 1 d . . .
H23 H 1.2265 0.1881 0.9313 0.075 Uiso 1 1 calc R . .
C24 C 1.07476(19) 0.32259(19) 0.92536(8) 0.0512(4) Uani 1 1 d . . .
H24 H 1.1372 0.3831 0.9526 0.061 Uiso 1 1 calc R . .
C25 C 0.92780(17) 0.34751(16) 0.89642(7) 0.0400(4) Uani 1 1 d . . .
C26 C 0.85181(18) 0.46686(15) 0.90575(7) 0.0404(4) Uani 1 1 d . . .
H26 H 0.9180 0.5146 0.9420 0.048 Uiso 1 1 calc R . .
C27 C 0.71993(19) 0.42505(17) 0.91513(8) 0.0461(4) Uani 1 1 d . . .

loop_
_atom_site_aniso_label
_atom_site_aniso_U_11
_atom_site_aniso_U_22
_atom_site_aniso_U_33
_atom_site_aniso_U_23
_atom_site_aniso_U_13
_atom_site_aniso_U_12
P1 0.0425(3) 0.0323(2) 0.0466(3) -0.00007(17) 0.0158(2) -0.00115(17)
O1 0.0596(8) 0.0357(7) 0.0826(9) 0.0023(6) 0.0242(7) 0.0066(6)
O2 0.0479(7) 0.0476(7) 0.0419(6) 0.0055(5) 0.0155(5) -0.0021(5)
O3 0.0483(7) 0.0451(7) 0.0433(6) -0.0073(5) 0.0201(5) -0.0119(5)
O4 0.0478(7) 0.0548(7) 0.0514(7) 0.0003(6) 0.0246(6) -0.0061(6)
O5 0.0765(9) 0.0756(10) 0.0549(8) -0.0031(7) 0.0385(7) 0.0047(8)
N1 0.0473(8) 0.0405(8) 0.0453(8) -0.0014(6) 0.0177(7) -0.0042(6)
C1 0.0462(9) 0.0352(9) 0.0379(8) 0.0022(6) 0.0128(7) -0.0085(7)
C2 0.0623(11) 0.0386(9) 0.0410(9) 0.0005(7) 0.0196(8) -0.0048(8)
C3 0.0801(14) 0.0485(11) 0.0410(9) -0.0058(8) 0.0195(9) -0.0198(10)
C4 0.0669(13) 0.0690(13) 0.0413(9) -0.0011(9) 0.0103(9) -0.0325(11)
C5 0.0508(10) 0.0727(13) 0.0434(10) 0.0035(9) 0.0159(8) -0.0173(10)
C6 0.0478(10) 0.0472(10) 0.0359(8) 0.0043(7) 0.0147(7) -0.0077(8)
C7 0.0432(9) 0.0523(10) 0.0456(9) 0.0011(8) 0.0209(8) -0.0056(8)
C8 0.0470(10) 0.0756(14) 0.0610(11) 0.0004(10) 0.0240(9) 0.0005(10)
C9 0.0616(13) 0.0812(15) 0.0870(16) -0.0059(13) 0.0420(13) 0.0113(12)
C10 0.0760(15) 0.0825(16) 0.0748(14) -0.0239(12) 0.0434(13) -0.0021(12)
C11 0.0559(11) 0.0767(14) 0.0496(10) -0.0115(9) 0.0250(9) -0.0064(10)
C12 0.0452(9) 0.0507(10) 0.0426(9) 0.0011(7) 0.0225(8) -0.0056(8)
C13 0.0379(8) 0.0332(8) 0.0401(8) 0.0012(6) 0.0143(7) 0.0010(7)
C14 0.0367(8) 0.0384(9) 0.0413(8) 0.0033(7) 0.0134(7) 0.0031(7)
C15 0.0533(11) 0.0491(10) 0.0473(10) 0.0082(8) 0.0056(8) 0.0027(9)
C16 0.0651(13) 0.0785(15) 0.0414(10) 0.0160(9) 0.0125(9) 0.0009(11)
C17 0.0802(14) 0.0747(14) 0.0380(9) -0.0015(9) 0.0146(9) 0.0074(12)
C18 0.0786(14) 0.0534(11) 0.0449(10) -0.0043(9) 0.0203(10) 0.0050(10)
C19 0.0397(9) 0.0430(9) 0.0401(8) -0.0005(7) 0.0094(7) -0.0017(7)
C20 0.0490(9) 0.0357(8) 0.0395(8) 0.0047(7) 0.0180(7) 0.0001(7)
C21 0.0757(13) 0.0395(10) 0.0508(10) 0.0026(8) 0.0298(10) 0.0041(9)
C22 0.0814(15) 0.0501(11) 0.0705(13) 0.0150(10) 0.0451(12) 0.0232(11)
C23 0.0548(12) 0.0667(13) 0.0712(13) 0.0251(11) 0.0305(10) 0.0205(10)
C24 0.0455(10) 0.0509(10) 0.0523(10) 0.0141(8) 0.0155(8) 0.0024(8)
C25 0.0435(9) 0.0365(9) 0.0385(8) 0.0087(7) 0.0156(7) 0.0005(7)
C26 0.0448(9) 0.0357(8) 0.0352(8) -0.0004(6) 0.0111(7) -0.0026(7)
C27 0.0509(10) 0.0462(10) 0.0400(9) 0.0059(7) 0.0176(8) 0.0046(8)

loop_
_atom_type_symbol
_atom_type_description
_atom_type_scat_dispersion_real
_atom_type_scat_dispersion_imag
_atom_type_scat_source
C C 0.0033 0.0016 'International Tables Vol C Tables 4.2.6.8 and 6.1.1.4'
H H 0.0000 0.0000 'International Tables Vol C Tables 4.2.6.8 and 6.1.1.4'
N N 0.0061 0.0033 'International Tables Vol C Tables 4.2.6.8 and 6.1.1.4'
O O 0.0106 0.0060 'International Tables Vol C Tables 4.2.6.8 and 6.1.1.4'
P P 0.1023 0.0942 'International Tables Vol C Tables 4.2.6.8 and 6.1.1.4'

loop_
_geom_angle_atom_site_label_1
_geom_angle_atom_site_label_2
_geom_angle_atom_site_label_3
_geom_angle
_geom_angle_site_symmetry_1
_geom_angle_site_symmetry_3
_geom_angle_publ_flag
O1 P1 O3 116.18(8) . . ?
O1 P1 O2 109.64(7) . . ?
O3 P1 O2 103.41(6) . . ?
O1 P1 C13 117.57(8) . . ?
O3 P1 C13 100.52(7) . . ?
O2 P1 C13 108.28(7) . . ?
C12 O2 P1 119.37(10) . . ?
C1 O3 P1 124.44(10) . . ?
C27 O4 N1 116.59(12) . . ?
C20 N1 C19 115.67(13) . . ?
C20 N1 O4 109.23(12) . . ?
C19 N1 O4 107.41(12) . . ?
C2 C1 C6 123.22(16) . . ?
C2 C1 O3 116.87(15) . . ?
C6 C1 O3 119.59(14) . . ?
C3 C2 C1 119.22(18) . . ?
C3 C2 H2 120.4 . . ?
C1 C2 H2 120.4 . . ?
C4 C3 C2 119.26(18) . . ?
C4 C3 H3 120.4 . . ?
C2 C3 H3 120.4 . . ?
C3 C4 C5 120.99(18) . . ?
C3 C4 H4 119.5 . . ?
C5 C4 H4 119.5 . . ?
C4 C5 C6 121.34(19) . . ?
C4 C5 H5 119.3 . . ?
C6 C5 H5 119.3 . . ?
C1 C6 C5 115.96(17) . . ?
C1 C6 C7 122.36(15) . . ?
C5 C6 C7 121.63(17) . . ?
C8 C7 C12 116.54(17) . . ?
C8 C7 C6 121.12(16) . . ?
C12 C7 C6 122.33(16) . . ?
C9 C8 C7 121.41(19) . . ?
C9 C8 H8 119.3 . . ?
C7 C8 H8 119.3 . . ?
C10 C9 C8 120.3(2) . . ?
C10 C9 H9 119.9 . . ?
C8 C9 H9 119.9 . . ?
C11 C10 C9 119.8(2) . . ?
C11 C10 H10 120.1 . . ?
C9 C10 H10 120.1 . . ?
C10 C11 C12 119.59(19) . . ?
C10 C11 H11 120.2 . . ?
C12 C11 H11 120.2 . . ?
C11 C12 C7 122.34(17) . . ?
C11 C12 O2 117.91(16) . . ?
C7 C12 O2 119.69(15) . . ?
C14 C13 C26 121.95(14) . . ?
C14 C13 P1 120.67(12) . . ?
C26 C13 P1 117.37(11) . . ?
C13 C14 C15 124.55(15) . . ?
C13 C14 C19 124.52(14) . . ?
C15 C14 C19 110.93(14) . . ?
C14 C15 C16 113.12(16) . . ?
C14 C15 H15A 109.0 . . ?
C16 C15 H15A 109.0 . . ?
C14 C15 H15B 109.0 . . ?
C16 C15 H15B 109.0 . . ?
H15A C15 H15B 107.8 . . ?
C15 C16 C17 111.57(17) . . ?
C15 C16 H16A 109.3 . . ?
C17 C16 H16A 109.3 . . ?
C15 C16 H16B 109.3 . . ?
C17 C16 H16B 109.3 . . ?
H16A C16 H16B 108.0 . . ?
C16 C17 C18 110.87(16) . . ?
C16 C17 H17A 109.5 . . ?
C18 C17 H17A 109.5 . . ?
C16 C17 H17B 109.5 . . ?
C18 C17 H17B 109.5 . . ?
H17A C17 H17B 108.1 . . ?
C17 C18 C19 110.88(16) . . ?
C17 C18 H18A 109.5 . . ?
C19 C18 H18A 109.5 . . ?
C17 C18 H18B 109.5 . . ?
C19 C18 H18B 109.5 . . ?
H18A C18 H18B 108.1 . . ?
N1 C19 C14 118.86(13) . . ?
N1 C19 C18 108.07(14) . . ?
C14 C19 C18 109.91(15) . . ?
N1 C19 H19 106.4 . . ?
C14 C19 H19 106.4 . . ?
C18 C19 H19 106.4 . . ?
C25 C20 C21 121.30(17) . . ?
C25 C20 N1 118.24(15) . . ?
C21 C20 N1 120.40(16) . . ?
C22 C21 C20 118.26(19) . . ?
C22 C21 H21 120.9 . . ?
C20 C21 H21 120.9 . . ?
C23 C22 C21 120.87(18) . . ?
C23 C22 H22 119.6 . . ?
C21 C22 H22 119.6 . . ?
C22 C23 C24 120.64(18) . . ?
C22 C23 H23 119.7 . . ?
C24 C23 H23 119.7 . . ?
C25 C24 C23 118.64(19) . . ?
C25 C24 H24 120.7 . . ?
C23 C24 H24 120.7 . . ?
C20 C25 C24 120.26(16) . . ?
C20 C25 C26 113.90(14) . . ?
C24 C25 C26 125.78(16) . . ?
C25 C26 C27 109.57(13) . . ?
C25 C26 C13 112.35(13) . . ?
C27 C26 C13 107.22(13) . . ?
C25 C26 H26 109.2 . . ?
C27 C26 H26 109.2 . . ?
C13 C26 H26 109.2 . . ?
O5 C27 O4 118.30(17) . . ?
O5 C27 C26 126.04(17) . . ?
O4 C27 C26 115.66(14) . . ?

loop_
_geom_bond_atom_site_label_1
_geom_bond_atom_site_label_2
_geom_bond_distance
_geom_bond_site_symmetry_2
_geom_bond_publ_flag
P1 O1 1.4501(13) . ?
P1 O3 1.5840(12) . ?
P1 O2 1.5940(13) . ?
P1 C13 1.7946(16) . ?
O2 C12 1.403(2) . ?
O3 C1 1.4007(19) . ?
O4 C27 1.360(2) . ?
O4 N1 1.4732(18) . ?
O5 C27 1.195(2) . ?
N1 C20 1.441(2) . ?
N1 C19 1.472(2) . ?
C1 C2 1.381(2) . ?
C1 C6 1.384(2) . ?
C2 C3 1.375(3) . ?
C2 H2 0.9300 . ?
C3 C4 1.371(3) . ?
C3 H3 0.9300 . ?
C4 C5 1.380(3) . ?
C4 H4 0.9300 . ?
C5 C6 1.395(2) . ?
C5 H5 0.9300 . ?
C6 C7 1.479(2) . ?
C7 C8 1.389(3) . ?
C7 C12 1.393(2) . ?
C8 C9 1.380(3) . ?
C8 H8 0.9300 . ?
C9 C10 1.373(3) . ?
C9 H9 0.9300 . ?
C10 C11 1.370(3) . ?
C10 H10 0.9300 . ?
C11 C12 1.374(3) . ?
C11 H11 0.9300 . ?
C13 C14 1.339(2) . ?
C13 C26 1.536(2) . ?
C14 C15 1.511(2) . ?
C14 C19 1.518(2) . ?
C15 C16 1.511(3) . ?
C15 H15A 0.9700 . ?
C15 H15B 0.9700 . ?
C16 C17 1.512(3) . ?
C16 H16A 0.9700 . ?
C16 H16B 0.9700 . ?
C17 C18 1.518(3) . ?
C17 H17A 0.9700 . ?
C17 H17B 0.9700 . ?
C18 C19 1.527(2) . ?
C18 H18A 0.9700 . ?
C18 H18B 0.9700 . ?
C19 H19 0.9800 . ?
C20 C25 1.379(2) . ?
C20 C21 1.382(2) . ?
C21 C22 1.379(3) . ?
C21 H21 0.9300 . ?
C22 C23 1.378(3) . ?
C22 H22 0.9300 . ?
C23 C24 1.388(3) . ?
C23 H23 0.9300 . ?
C24 C25 1.380(2) . ?
C24 H24 0.9300 . ?
C25 C26 1.503(2) . ?
C26 C27 1.505(2) . ?
C26 H26 0.9800 . ?
